data_4508289
loop_
_publ_author_name
'Lashua, Amanda F.'
'Smith, Tiffany M.'
'Hu, Hegui'
'Wei, Lihui'
'Allis, Damian G.'
'Sponsler, Michael B.'
'Hudson, Bruce S.'

_publ_section_title
;
 Commensurate Urea Inclusion Crystals with the Guest
 (E,E)-1,4-Diiodo-1,3-Butadiene
;
_journal_issue 9
_journal_name_full 'Crystal Growth &amp; Design'
_journal_page_first 3852
_journal_paper_doi 10.1021/cg400980b
_journal_volume 13
_journal_year 2013
_chemical_formula_moiety C4H4I2
_chemical_formula_sum 'C4 H4 I2'
_chemical_formula_weight 305.87
_chemical_name_systematic
; 
 E,E-1,4-diiodobuta-1,3-diene
;
_space_group_IT_number 2
_symmetry_cell_setting triclinic
_symmetry_space_group_name_Hall '-P 1'
_symmetry_space_group_name_H-M 'P -1'
_atom_sites_solution_hydrogens geom
_atom_sites_solution_primary direct
_atom_sites_solution_secondary difmap
_audit_creation_method SHELXL-97
_cell_angle_alpha 90.061(2)
_cell_angle_beta 92.990(2)
_cell_angle_gamma 97.233(2)
_cell_formula_units_Z 2
_cell_length_a 4.4077(5)
_cell_length_b 5.8495(6)
_cell_length_c 12.9648(13)
_cell_measurement_reflns_used 1352
_cell_measurement_temperature 90(2)
_cell_measurement_theta_max 26.43
_cell_measurement_theta_min 1.57
_cell_volume 331.15(6)
_computing_cell_refinement 'Bruker SMART'
_computing_data_collection 'Bruker SMART'
_computing_data_reduction 'Bruker SAINT'
_computing_molecular_graphics 'Bruker SHELXTL'
_computing_publication_material 'Bruker SHELXTL'
_computing_structure_refinement 'SHELXL-97 (Sheldrick, 1997)'
_computing_structure_solution 'SHELXS-97 (Sheldrick, 1990)'
_diffrn_ambient_temperature 90(2)
_diffrn_detector_area_resol_mean 512
_diffrn_measured_fraction_theta_full 0.988
_diffrn_measured_fraction_theta_max 0.988
_diffrn_measurement_device_type 'Platform w/APEX CCD detector'
_diffrn_measurement_method 'Phi and omega scan'
_diffrn_radiation_monochromator graphite
_diffrn_radiation_source 'fine-focus sealed tube'
_diffrn_radiation_type MoK\a
_diffrn_radiation_wavelength 0.71073
_diffrn_reflns_av_R_equivalents 0.0178
_diffrn_reflns_av_sigmaI/netI 0.0236
_diffrn_reflns_limit_h_max 5
_diffrn_reflns_limit_h_min -5
_diffrn_reflns_limit_k_max 7
_diffrn_reflns_limit_k_min -7
_diffrn_reflns_limit_l_max 16
_diffrn_reflns_limit_l_min -16
_diffrn_reflns_number 3008
_diffrn_reflns_theta_full 26.43
_diffrn_reflns_theta_max 26.43
_diffrn_reflns_theta_min 1.57
_diffrn_standards_decay_% 0.001
_exptl_absorpt_coefficient_mu 9.367
_exptl_absorpt_correction_T_max 0.5212
_exptl_absorpt_correction_T_min 0.3539
_exptl_absorpt_correction_type multi-scan
_exptl_crystal_colour colorless
_exptl_crystal_density_diffrn 3.068
_exptl_crystal_density_method 'not measured'
_exptl_crystal_description block
_exptl_crystal_F_000 268
_exptl_crystal_size_max 0.14
_exptl_crystal_size_mid 0.12
_exptl_crystal_size_min 0.08
_refine_diff_density_max 1.878
_refine_diff_density_min -1.180
_refine_diff_density_rms 0.271
_refine_ls_extinction_method none
_refine_ls_goodness_of_fit_ref 1.243
_refine_ls_hydrogen_treatment constr
_refine_ls_matrix_type full
_refine_ls_number_parameters 55
_refine_ls_number_reflns 1352
_refine_ls_number_restraints 0
_refine_ls_restrained_S_all 1.243
_refine_ls_R_factor_all 0.0336
_refine_ls_R_factor_gt 0.0312
_refine_ls_shift/su_max 0.001
_refine_ls_shift/su_mean 0.000
_refine_ls_structure_factor_coef Fsqd
_refine_ls_weighting_details 'calc w=1/[\s^2^(Fo^2^)+(0.0389P)^2^+2.3278P] where P=(Fo^2^+2Fc^2^)/3'
_refine_ls_weighting_scheme calc
_refine_ls_wR_factor_gt 0.0838
_refine_ls_wR_factor_ref 0.0851
_reflns_number_gt 1254
_reflns_number_total 1352
_reflns_threshold_expression >2sigma(I)
_cod_data_source_file cg400980b_si_002.cif
_cod_data_source_block p-1b
_cod_depositor_comments
;
The following automatic conversions were performed:

'_exptl_absorpt_correction_type' value 'Multi-scan' changed to
'multi-scan' according to
/home/saulius/struct/CIF-dictionaries/cif_core.dic dictionary named
'cif_core.dic' version 2.4.2 from 2011-04-26.

Automatic conversion script
Id: cif_fix_values 1891 2012-01-12 08:04:46Z andrius 
;
_cod_original_sg_symbol_H-M p-1
_cod_database_code 4508289

loop_
_symmetry_equiv_pos_as_xyz
'x, y, z'
'-x, -y, -z'

loop_
_atom_site_label
_atom_site_type_symbol
_atom_site_fract_x
_atom_site_fract_y
_atom_site_fract_z
_atom_site_U_iso_or_equiv
_atom_site_adp_type
_atom_site_occupancy
_atom_site_symmetry_multiplicity
_atom_site_calc_flag
_atom_site_refinement_flags
I1 I 0.43036(10) 0.42826(7) 0.83384(3) 0.01612(16) Uani 1 1 d .
I2 I 0.74223(10) 0.94174(7) 0.66864(3) 0.01774(16) Uani 1 1 d .
C1 C 0.2502(16) 0.1219(11) 0.9023(5) 0.0170(14) Uani 1 1 d .
H1 H 0.3095 -0.0147 0.8783 0.020 Uiso 1 1 calc R
C2 C 0.0576(15) 0.1084(12) 0.9775(5) 0.0157(14) Uani 1 1 d .
H2 H -0.0056 0.2431 1.0022 0.019 Uiso 1 1 calc R
C3 C 0.7969(16) 0.7332(12) 0.5424(5) 0.0175(14) Uani 1 1 d .
H3 H 0.6855 0.7550 0.4811 0.021 Uiso 1 1 calc R
C4 C 0.9815(16) 0.5713(12) 0.5447(5) 0.0163(14) Uani 1 1 d .
H4 H 1.0922 0.5477 0.6059 0.020 Uiso 1 1 calc R

loop_
_atom_site_aniso_label
_atom_site_aniso_U_11
_atom_site_aniso_U_22
_atom_site_aniso_U_33
_atom_site_aniso_U_23
_atom_site_aniso_U_13
_atom_site_aniso_U_12
I1 0.0183(2) 0.0117(2) 0.0180(3) 0.00085(17) 0.00310(17) -0.00007(17)
I2 0.0207(3) 0.0131(2) 0.0194(3) -0.00234(17) 0.00662(18) -0.00010(18)
C1 0.022(3) 0.010(3) 0.018(3) 0.002(3) 0.001(3) -0.001(3)
C2 0.015(3) 0.016(3) 0.016(3) -0.004(3) -0.001(3) 0.004(3)
C3 0.019(3) 0.017(3) 0.017(3) -0.002(3) 0.004(3) 0.000(3)
C4 0.022(3) 0.015(3) 0.010(3) 0.001(3) -0.001(3) 0.000(3)

loop_
_atom_type_symbol
_atom_type_description
_atom_type_scat_dispersion_real
_atom_type_scat_dispersion_imag
_atom_type_scat_source
C C 0.0033 0.0016 'International Tables Vol C Tables 4.2.6.8 and 6.1.1.4'
H H 0.0000 0.0000 'International Tables Vol C Tables 4.2.6.8 and 6.1.1.4'
I I -0.4742 1.8119 'International Tables Vol C Tables 4.2.6.8 and 6.1.1.4'

loop_
_geom_angle_atom_site_label_1
_geom_angle_atom_site_label_2
_geom_angle_atom_site_label_3
_geom_angle
_geom_angle_site_symmetry_1
_geom_angle_site_symmetry_3
C2 C1 I1 124.6(5) . .
C2 C1 H1 117.7 . .
I1 C1 H1 117.7 . .
C1 C2 C2 122.1(8) . 2_557
C1 C2 H2 119.0 . .
C2 C2 H2 119.0 2_557 .
C4 C3 I2 123.6(5) . .
C4 C3 H3 118.2 . .
I2 C3 H3 118.2 . .
C3 C4 C4 122.8(8) . 2_766
C3 C4 H4 118.6 . .
C4 C4 H4 118.6 2_766 .

loop_
_geom_bond_atom_site_label_1
_geom_bond_atom_site_label_2
_geom_bond_distance
_geom_bond_site_symmetry_2
I1 C1 2.085(7) .
I2 C3 2.082(7) .
C1 C2 1.322(10) .
C1 H1 0.9300 .
C2 C2 1.441(14) 2_557
C2 H2 0.9300 .
C3 C4 1.323(10) .
C3 H3 0.9300 .
C4 C4 1.454(13) 2_766
C4 H4 0.9300 .

loop_
_geom_torsion_atom_site_label_1
_geom_torsion_atom_site_label_2
_geom_torsion_atom_site_label_3
_geom_torsion_atom_site_label_4
_geom_torsion
_geom_torsion_site_symmetry_4
I1 C1 C2 C2 -179.5(6) 2_557
I2 C3 C4 C4 -179.5(7) 2_766
